data_7064042
loop_
_publ_author_name
'Kumar, Parveen'
'Kumar, Gourav'
'Tomar, Vijesh'
'Nemiwal, Meena'

_publ_section_title
;
 Sustainable synthesis of bis(indolyl)methane scaffolds catalyzed by CuO
 nanoparticles immobilized with triethylammonium bistriflimide ionic
 liquid
;
_journal_issue 43
_journal_name_full 'New Journal of Chemistry'
_journal_page_first 18817
_journal_page_last 18829
_journal_paper_doi 10.1039/D5NJ03257A
_journal_volume 49
_journal_year 2025
_chemical_formula_moiety 'C26 H23 N2 O'
_chemical_formula_sum 'C26 H23 N2 O'
_chemical_formula_weight 380.493
_chemical_name_systematic C26H24N2O
_space_group_crystal_system monoclinic
_space_group_IT_number 14
_space_group_name_Hall '-P 2ybc'
_space_group_name_H-M_alt 'P 1 21/c 1'
_symmetry_Int_Tables_number 14
_audit_creation_date 2025-07-30
_audit_creation_method
;
Olex2 1.5
(compiled 2025.07.13 svn.rb7424aed for OlexSys, GUI svn.r7311)
;
_audit_update_record
;
2025-08-04 deposited with the CCDC.	2025-10-02 downloaded from the CCDC.
;
_cell_angle_alpha 90
_cell_angle_beta 103.815(1)
_cell_angle_gamma 90
_cell_formula_units_Z 4
_cell_length_a 8.2372(3)
_cell_length_b 16.2835(6)
_cell_length_c 15.2267(6)
_cell_measurement_reflns_used 9374
_cell_measurement_temperature 273.15
_cell_measurement_theta_max 27.59
_cell_measurement_theta_min 2.474
_cell_volume 1983.28(13)
_computing_molecular_graphics 'Olex2 1.5 (Dolomanov et al., 2009)'
_computing_publication_material 'Olex2 1.5 (Dolomanov et al., 2009)'
_computing_structure_refinement 'olex2.refine 1.5 (Bourhis et al., 2015)'
_computing_structure_solution 'olex2.solve 1.5 (Bourhis et al., 2015)'
_diffrn_ambient_temperature 273.15
_diffrn_measured_fraction_theta_full 0.9986
_diffrn_measured_fraction_theta_max 0.9986
_diffrn_measurement_device_type 'CrysAlisPro 1.171.42.63a (Rigaku Oxford Diffraction, 2022)'
_diffrn_radiation_type 'Mo K\a'
_diffrn_radiation_wavelength 0.71073
_diffrn_reflns_av_R_equivalents 0.0407
_diffrn_reflns_av_unetI/netI 0.0271
_diffrn_reflns_Laue_measured_fraction_full 0.9986
_diffrn_reflns_Laue_measured_fraction_max 0.9986
_diffrn_reflns_limit_h_max 10
_diffrn_reflns_limit_h_min -10
_diffrn_reflns_limit_k_max 21
_diffrn_reflns_limit_k_min -21
_diffrn_reflns_limit_l_max 20
_diffrn_reflns_limit_l_min -20
_diffrn_reflns_number 31913
_diffrn_reflns_point_group_measured_fraction_full 0.9986
_diffrn_reflns_point_group_measured_fraction_max 0.9986
_diffrn_reflns_theta_full 25.2417
_diffrn_reflns_theta_max 28.31
_diffrn_reflns_theta_min 2.50
_exptl_absorpt_coefficient_mu 0.078
_exptl_absorpt_correction_T_max 1
_exptl_absorpt_correction_T_min 0
_exptl_absorpt_correction_type multi-scan
_exptl_absorpt_process_details
'SADABS-2016/2 (Bruker,2016/2) was used for absorption correction. wR2(int) was 0.0783 before and 0.0481 after correction. The Ratio of minimum to maximum transmission is 0.8180. The \l/2 correction factor is Not present.'
_exptl_crystal_colour 'clear yellowish yellow'
_exptl_crystal_colour_lustre clear
_exptl_crystal_colour_modifier yellowish
_exptl_crystal_colour_primary yellow
_exptl_crystal_density_diffrn 1.274
_exptl_crystal_description block
_exptl_crystal_F_000 808.457
_exptl_crystal_preparation MeOH
_exptl_crystal_recrystallization_method MeOH
_exptl_crystal_size_max 0.1
_exptl_crystal_size_mid 0.1
_exptl_crystal_size_min 0.1
_refine_diff_density_max 0.7005
_refine_diff_density_min -0.2710
_refine_diff_density_rms 0.0583
_refine_ls_d_res_high 0.7494
_refine_ls_d_res_low 8.1418
_refine_ls_goodness_of_fit_ref 1.0679
_refine_ls_hydrogen_treatment constr
_refine_ls_matrix_type full
_refine_ls_number_constraints 40
_refine_ls_number_parameters 265
_refine_ls_number_reflns 4918
_refine_ls_number_restraints 0
_refine_ls_restrained_S_all 1.0679
_refine_ls_R_factor_all 0.0597
_refine_ls_R_factor_gt 0.0474
_refine_ls_shift/su_max 0.0011
_refine_ls_shift/su_mean 0.0000
_refine_ls_structure_factor_coef Fsqd
_refine_ls_weighting_details 'w=1/[\s^2^(Fo^2^)+(0.0545P)^2^+1.1511P] where P=(Fo^2^+2Fc^2^)/3'
_refine_ls_weighting_scheme calc
_refine_ls_wR_factor_gt 0.1194
_refine_ls_wR_factor_ref 0.1308
_reflns_Friedel_coverage 0.0
_reflns_limit_h_max 10
_reflns_limit_h_min -10
_reflns_limit_k_max 21
_reflns_limit_k_min 0
_reflns_limit_l_max 20
_reflns_limit_l_min 0
_reflns_number_gt 4084
_reflns_number_total 4918
_reflns_threshold_expression I>=2u(I)
_cod_data_source_file d5nj03257a2.cif
_cod_data_source_block 28maya_0m_a
_cod_depositor_comments 'Adding full bibliography for 7064042.cif.'
_cod_database_code 7064042
_olex2_refinement_description
;
1. Fixed Uiso
 At 1.2 times of:
  All C(H) groups
 At 1.5 times of:
  All C(H,H,H) groups
2.a Ternary CH refined with riding coordinates:
 C10(H10)
2.b Aromatic/amide H refined with riding coordinates:
 C2(H2), C7(H7), C18(H18), C13(H13), C25(H25), C22(H22), C3(H3), C24(H24),
 C16(H16), C5(H5), C15(H15), C14(H14), C4(H4)
2.c Idealised Me refined as rotating group:
 C26(H26a,H26b,H26c), C19(H19a,H19b,H19c), C9(H9a,H9b,H9c)
;
_olex2_submission_special_instructions 'No special instructions were received'

loop_
_space_group_symop_id
_space_group_symop_operation_xyz
1 x,y,z
2 -x,y+1/2,-z+1/2
3 -x,-y,-z
4 x,-y-1/2,z-1/2

loop_
_atom_site_label
_atom_site_type_symbol
_atom_site_fract_x
_atom_site_fract_y
_atom_site_fract_z
_atom_site_U_iso_or_equiv
_atom_site_adp_type
_atom_site_occupancy
_atom_site_refinement_flags_posn
O1 O 0.07910(14) 0.16877(7) 0.52183(7) 0.0296(3) Uani 1.000000 .
N2 N 0.62580(15) 0.04647(7) 0.62938(8) 0.0215(3) Uani 1.000000 .
N1 N 0.70646(15) 0.41135(8) 0.64397(8) 0.0228(3) Uani 1.000000 .
C1 C 0.42663(17) 0.40310(8) 0.59396(9) 0.0186(3) Uani 1.000000 .
C17 C 0.66297(17) 0.06453(9) 0.54845(10) 0.0204(3) Uani 1.000000 .
C11 C 0.49986(16) 0.16769(8) 0.58401(9) 0.0184(3) Uani 1.000000 .
C20 C 0.27266(16) 0.23325(8) 0.64170(9) 0.0177(3) Uani 1.000000 .
C12 C 0.58837(16) 0.14130(8) 0.51819(9) 0.0195(3) Uani 1.000000 .
C8 C 0.49374(17) 0.32147(8) 0.60068(9) 0.0186(3) Uani 1.000000 .
C23 C 0.05795(17) 0.20286(9) 0.75805(10) 0.0221(3) Uani 1.000000 .
C2 C 0.26393(18) 0.43476(9) 0.56659(10) 0.0221(3) Uani 1.000000 .
H2 H 0.17256(18) 0.39991(9) 0.54864(10) 0.0265(3) Uiso 1.000000 R
C6 C 0.56301(18) 0.45773(9) 0.62133(9) 0.0214(3) Uani 1.000000 .
C7 C 0.66346(18) 0.32955(9) 0.63083(9) 0.0208(3) Uani 1.000000 .
H7 H 0.73897(18) 0.28612(9) 0.64100(9) 0.0249(3) Uiso 1.000000 R
C10 C 0.39279(17) 0.24369(8) 0.58000(9) 0.0180(3) Uani 1.000000 .
H10 H 0.32473(17) 0.24837(8) 0.51793(9) 0.0216(3) Uiso 1.000000 R
C18 C 0.52713(17) 0.10831(8) 0.64982(10) 0.0203(3) Uani 1.000000 .
H18 H 0.48473(17) 0.10968(8) 0.70119(10) 0.0243(3) Uiso 1.000000 R
C13 C 0.61319(18) 0.17459(9) 0.43744(10) 0.0230(3) Uani 1.000000 .
H13 H 0.56870(18) 0.22557(9) 0.41713(10) 0.0276(4) Uiso 1.000000 R
C21 C 0.12009(17) 0.19286(8) 0.61060(10) 0.0201(3) Uani 1.000000 .
C25 C 0.31257(18) 0.26003(9) 0.73111(10) 0.0227(3) Uani 1.000000 .
H25 H 0.41206(18) 0.28837(9) 0.75293(10) 0.0272(4) Uiso 1.000000 R
C22 C 0.01561(17) 0.17740(9) 0.66818(11) 0.0230(3) Uani 1.000000 .
H22 H -0.08441(17) 0.14953(9) 0.64626(11) 0.0276(4) Uiso 1.000000 R
C3 C 0.2426(2) 0.51929(9) 0.56694(10) 0.0267(3) Uani 1.000000 .
H3 H 0.1355(2) 0.54115(9) 0.54862(10) 0.0320(4) Uiso 1.000000 R
C24 C 0.20732(19) 0.24548(9) 0.78877(10) 0.0245(3) Uani 1.000000 .
H24 H 0.23700(19) 0.26433(9) 0.84811(10) 0.0294(4) Uiso 1.000000 R
C16 C 0.75591(18) 0.01961(9) 0.49921(11) 0.0252(3) Uani 1.000000 .
H16 H 0.80319(18) -0.03080(9) 0.51971(11) 0.0302(4) Uiso 1.000000 R
C5 C 0.5410(2) 0.54284(9) 0.62188(10) 0.0261(3) Uani 1.000000 .
H5 H 0.6315(2) 0.57820(9) 0.64001(10) 0.0313(4) Uiso 1.000000 R
C26 C -0.0549(2) 0.18395(10) 0.82013(12) 0.0315(4) Uani 1.000000 .
H26a H -0.1690(2) 0.1935(8) 0.7888(3) 0.0472(5) Uiso 1.000000 GR
H26b H -0.0411(12) 0.1275(2) 0.8387(7) 0.0472(5) Uiso 1.000000 GR
H26c H -0.0263(11) 0.2188(6) 0.8724(4) 0.0472(5) Uiso 1.000000 GR
C15 C 0.77458(19) 0.05328(10) 0.41871(11) 0.0284(3) Uani 1.000000 .
H15 H 0.83420(19) 0.02446(10) 0.38400(11) 0.0341(4) Uiso 1.000000 R
C19 C 0.6822(2) -0.02552(9) 0.68446(11) 0.0282(3) Uani 1.000000 .
H19a H 0.6595(14) -0.07389(11) 0.6475(2) 0.0423(5) Uiso 1.000000 GR
H19b H 0.8002(3) -0.0214(4) 0.7103(7) 0.0423(5) Uiso 1.000000 GR
H19c H 0.6241(11) -0.0289(4) 0.7320(5) 0.0423(5) Uiso 1.000000 GR
C14 C 0.70538(19) 0.13013(10) 0.38825(11) 0.0281(3) Uani 1.000000 .
H14 H 0.72156(19) 0.15154(10) 0.33436(11) 0.0337(4) Uiso 1.000000 R
C4 C 0.3794(2) 0.57238(9) 0.59440(11) 0.0284(3) Uani 1.000000 .
H4 H 0.3610(2) 0.62874(9) 0.59413(11) 0.0341(4) Uiso 1.000000 R
C9 C 0.87474(19) 0.44291(11) 0.67456(11) 0.0302(3) Uani 1.000000 .
H9a H 0.9031(6) 0.4743(7) 0.6270(3) 0.0453(5) Uiso 1.000000 GR
H9b H 0.8812(4) 0.4774(6) 0.7264(5) 0.0453(5) Uiso 1.000000 GR
H9c H 0.9515(3) 0.39795(11) 0.6906(8) 0.0453(5) Uiso 1.000000 GR

loop_
_atom_site_aniso_label
_atom_site_aniso_U_11
_atom_site_aniso_U_22
_atom_site_aniso_U_33
_atom_site_aniso_U_12
_atom_site_aniso_U_13
_atom_site_aniso_U_23
O1 0.0255(5) 0.0345(6) 0.0274(6) -0.0044(5) 0.0035(4) -0.0110(5)
N2 0.0212(6) 0.0188(6) 0.0231(6) 0.0009(4) 0.0022(5) -0.0005(5)
N1 0.0200(6) 0.0241(6) 0.0255(6) -0.0046(5) 0.0076(5) -0.0014(5)
C1 0.0221(7) 0.0189(6) 0.0171(6) -0.0005(5) 0.0093(5) 0.0000(5)
C17 0.0172(6) 0.0201(6) 0.0229(7) -0.0036(5) 0.0025(5) -0.0043(5)
C11 0.0178(6) 0.0182(6) 0.0185(6) -0.0018(5) 0.0029(5) -0.0023(5)
C20 0.0170(6) 0.0157(6) 0.0203(6) 0.0013(5) 0.0043(5) 0.0005(5)
C12 0.0177(6) 0.0200(6) 0.0200(6) -0.0029(5) 0.0029(5) -0.0044(5)
C8 0.0203(6) 0.0192(6) 0.0175(6) -0.0007(5) 0.0067(5) 0.0002(5)
C23 0.0201(6) 0.0192(6) 0.0286(7) 0.0012(5) 0.0087(6) 0.0028(5)
C2 0.0230(7) 0.0236(7) 0.0214(7) 0.0019(5) 0.0088(5) 0.0007(5)
C6 0.0242(7) 0.0230(7) 0.0199(7) -0.0025(5) 0.0111(5) -0.0004(5)
C7 0.0205(7) 0.0220(7) 0.0204(7) -0.0002(5) 0.0061(5) 0.0009(5)
C10 0.0183(6) 0.0188(6) 0.0162(6) -0.0002(5) 0.0030(5) 0.0002(5)
C18 0.0205(6) 0.0202(6) 0.0198(7) -0.0008(5) 0.0042(5) -0.0015(5)
C13 0.0226(7) 0.0249(7) 0.0213(7) -0.0031(5) 0.0049(5) -0.0020(5)
C21 0.0188(6) 0.0169(6) 0.0237(7) 0.0016(5) 0.0031(5) -0.0036(5)
C25 0.0198(7) 0.0270(7) 0.0205(7) -0.0053(5) 0.0034(5) -0.0004(5)
C22 0.0166(6) 0.0192(6) 0.0333(8) -0.0023(5) 0.0060(6) -0.0037(6)
C3 0.0318(8) 0.0265(7) 0.0257(7) 0.0084(6) 0.0147(6) 0.0036(6)
C24 0.0251(7) 0.0289(7) 0.0198(7) -0.0031(6) 0.0060(6) -0.0000(6)
C16 0.0192(7) 0.0233(7) 0.0318(8) -0.0010(5) 0.0036(6) -0.0087(6)
C5 0.0352(8) 0.0213(7) 0.0270(8) -0.0056(6) 0.0175(6) -0.0021(6)
C26 0.0294(8) 0.0300(8) 0.0399(9) -0.0025(6) 0.0179(7) 0.0036(7)
C15 0.0212(7) 0.0344(8) 0.0306(8) -0.0038(6) 0.0083(6) -0.0136(7)
C19 0.0284(8) 0.0217(7) 0.0319(8) 0.0021(6) 0.0023(6) 0.0033(6)
C14 0.0254(7) 0.0375(8) 0.0232(7) -0.0057(6) 0.0093(6) -0.0052(6)
C4 0.0440(9) 0.0189(7) 0.0285(8) 0.0027(6) 0.0210(7) 0.0010(6)
C9 0.0225(7) 0.0374(9) 0.0312(8) -0.0107(6) 0.0073(6) -0.0028(7)

loop_
_atom_type_symbol
_atom_type_scat_dispersion_real
_atom_type_scat_dispersion_imag
_atom_type_scat_Cromer_Mann_a1
_atom_type_scat_Cromer_Mann_a2
_atom_type_scat_Cromer_Mann_a3
_atom_type_scat_Cromer_Mann_a4
_atom_type_scat_Cromer_Mann_b1
_atom_type_scat_Cromer_Mann_b2
_atom_type_scat_Cromer_Mann_b3
_atom_type_scat_Cromer_Mann_b4
_atom_type_scat_Cromer_Mann_c
_atom_type_scat_source
_atom_type_scat_dispersion_source
C 0.00313 0.00162 2.31000 1.02000 1.58860 0.86500 20.84390 10.20750 0.56870 51.65120 0.21560 'International Tables Volume C Table 6.1.1.4 (pp. 500-502)' 'Brennan, Cowan, Rev. Sci. Instrum., 1992, 63, 850'
H 0.00000 0.00000 0.49300 0.32291 0.14019 0.04081 10.51090 26.12570 3.14236 57.79970 0.00304 'International Tables Volume C Table 6.1.1.4 (pp. 500-502)' 'Brennan, Cowan, Rev. Sci. Instrum., 1992, 63, 850'
N 0.00612 0.00332 12.21260 3.13220 2.01250 1.16630 0.00570 9.89330 28.99750 0.58260 -11.52900 'International Tables Volume C Table 6.1.1.4 (pp. 500-502)' 'Brennan, Cowan, Rev. Sci. Instrum., 1992, 63, 850'
O 0.01085 0.00610 3.04850 2.28680 1.54630 0.86700 13.27710 5.70110 0.32390 32.90890 0.25080 'International Tables Volume C Table 6.1.1.4 (pp. 500-502)' 'Brennan, Cowan, Rev. Sci. Instrum., 1992, 63, 850'

loop_
_geom_angle_atom_site_label_1
_geom_angle_atom_site_label_2
_geom_angle_atom_site_label_3
_geom_angle
_geom_angle_site_symmetry_1
_geom_angle_site_symmetry_3
_geom_angle_publ_flag
C18 N2 C17 108.49(12) . . ?
C19 N2 C17 125.68(13) . . ?
C19 N2 C18 125.82(13) . . ?
C7 N1 C6 108.56(12) . . ?
C9 N1 C6 125.83(13) . . ?
C9 N1 C7 125.60(13) . . ?
C2 C1 C8 133.35(13) . . ?
C6 C1 C8 107.24(12) . . ?
C6 C1 C2 119.41(13) . . ?
C12 C17 N2 107.95(12) . . ?
C16 C17 N2 129.63(14) . . ?
C16 C17 C12 122.41(14) . . ?
C10 C11 C12 127.15(12) . . ?
C18 C11 C12 106.05(12) . . ?
C18 C11 C10 126.76(13) . . ?
C21 C20 C10 120.41(12) . . ?
C25 C20 C10 122.01(12) . . ?
C25 C20 C21 117.52(13) . . ?
C11 C12 C17 106.79(12) . . ?
C13 C12 C17 118.83(13) . . ?
C13 C12 C11 134.38(13) . . ?
C7 C8 C1 106.27(12) . . ?
C10 C8 C1 125.47(12) . . ?
C10 C8 C7 128.25(12) . . ?
C24 C23 C22 118.20(13) . . ?
C26 C23 C22 120.55(13) . . ?
C26 C23 C24 121.25(14) . . ?
H2 C2 C1 120.78(8) . . ?
C3 C2 C1 118.44(14) . . ?
C3 C2 H2 120.78(9) . . ?
C1 C6 N1 107.62(12) . . ?
C5 C6 N1 130.38(14) . . ?
C5 C6 C1 122.00(14) . . ?
C8 C7 N1 110.32(12) . . ?
H7 C7 N1 124.84(8) . . ?
H7 C7 C8 124.84(8) . . ?
C20 C10 C11 109.95(11) . . ?
C8 C10 C11 113.08(11) . . ?
C8 C10 C20 111.79(11) . . ?
H10 C10 C11 107.24(7) . . ?
H10 C10 C20 107.24(7) . . ?
H10 C10 C8 107.24(7) . . ?
C11 C18 N2 110.69(13) . . ?
H18 C18 N2 124.66(8) . . ?
H18 C18 C11 124.66(8) . . ?
H13 C13 C12 120.54(8) . . ?
C14 C13 C12 118.93(14) . . ?
C14 C13 H13 120.54(9) . . ?
C20 C21 O1 117.33(12) . . ?
C22 C21 O1 121.77(13) . . ?
C22 C21 C20 120.91(13) . . ?
H25 C25 C20 119.14(8) . . ?
C24 C25 C20 121.72(13) . . ?
C24 C25 H25 119.14(9) . . ?
C21 C22 C23 121.23(13) . . ?
H22 C22 C23 119.39(8) . . ?
H22 C22 C21 119.39(8) . . ?
H3 C3 C2 119.38(9) . . ?
C4 C3 C2 121.25(14) . . ?
C4 C3 H3 119.38(9) . . ?
C25 C24 C23 120.38(14) . . ?
H24 C24 C23 119.81(9) . . ?
H24 C24 C25 119.81(9) . . ?
H16 C16 C17 121.37(9) . . ?
C15 C16 C17 117.26(14) . . ?
C15 C16 H16 121.37(9) . . ?
H5 C5 C6 121.31(9) . . ?
C4 C5 C6 117.37(14) . . ?
C4 C5 H5 121.31(9) . . ?
H26a C26 C23 109.5 . . ?
H26b C26 C23 109.5 . . ?
H26b C26 H26a 109.5 . . ?
H26c C26 C23 109.5 . . ?
H26c C26 H26a 109.5 . . ?
H26c C26 H26b 109.5 . . ?
H15 C15 C16 119.26(9) . . ?
C14 C15 C16 121.48(14) . . ?
C14 C15 H15 119.26(9) . . ?
H19a C19 N2 109.5 . . ?
H19b C19 N2 109.5 . . ?
H19b C19 H19a 109.5 . . ?
H19c C19 N2 109.5 . . ?
H19c C19 H19a 109.5 . . ?
H19c C19 H19b 109.5 . . ?
C15 C14 C13 121.05(14) . . ?
H14 C14 C13 119.47(9) . . ?
H14 C14 C15 119.47(9) . . ?
C5 C4 C3 121.52(14) . . ?
H4 C4 C3 119.24(9) . . ?
H4 C4 C5 119.24(9) . . ?
H9a C9 N1 109.5 . . ?
H9b C9 N1 109.5 . . ?
H9b C9 H9a 109.5 . . ?
H9c C9 N1 109.5 . . ?
H9c C9 H9a 109.5 . . ?
H9c C9 H9b 109.5 . . ?

loop_
_geom_bond_atom_site_label_1
_geom_bond_atom_site_label_2
_geom_bond_distance
_geom_bond_site_symmetry_2
_geom_bond_publ_flag
O1 C21 1.3700(17) . ?
N2 C17 1.3708(19) . ?
N2 C18 1.3756(18) . ?
N2 C19 1.4516(19) . ?
N1 C6 1.3751(19) . ?
N1 C7 1.3805(18) . ?
N1 C9 1.4471(18) . ?
C1 C8 1.4337(19) . ?
C1 C2 1.4031(19) . ?
C1 C6 1.4155(19) . ?
C17 C12 1.420(2) . ?
C17 C16 1.399(2) . ?
C11 C12 1.4387(19) . ?
C11 C10 1.5124(18) . ?
C11 C18 1.3718(19) . ?
C20 C10 1.5279(18) . ?
C20 C21 1.3971(19) . ?
C20 C25 1.3921(19) . ?
C12 C13 1.403(2) . ?
C8 C7 1.3697(19) . ?
C8 C10 1.5066(18) . ?
C23 C22 1.392(2) . ?
C23 C24 1.393(2) . ?
C23 C26 1.507(2) . ?
C2 H2 0.9300 . ?
C2 C3 1.388(2) . ?
C6 C5 1.398(2) . ?
C7 H7 0.9300 . ?
C10 H10 0.9800 . ?
C18 H18 0.9300 . ?
C13 H13 0.9300 . ?
C13 C14 1.390(2) . ?
C21 C22 1.390(2) . ?
C25 H25 0.9300 . ?
C25 C24 1.394(2) . ?
C22 H22 0.9300 . ?
C3 H3 0.9300 . ?
C3 C4 1.403(2) . ?
C24 H24 0.9300 . ?
C16 H16 0.9300 . ?
C16 C15 1.385(2) . ?
C5 H5 0.9300 . ?
C5 C4 1.383(2) . ?
C26 H26a 0.9600 . ?
C26 H26b 0.9600 . ?
C26 H26c 0.9600 . ?
C15 H15 0.9300 . ?
C15 C14 1.407(2) . ?
C19 H19a 0.9600 . ?
C19 H19b 0.9600 . ?
C19 H19c 0.9600 . ?
C14 H14 0.9300 . ?
C4 H4 0.9300 . ?
C9 H9a 0.9600 . ?
C9 H9b 0.9600 . ?
C9 H9c 0.9600 . ?

loop_
_geom_torsion_atom_site_label_1
_geom_torsion_atom_site_label_2
_geom_torsion_atom_site_label_3
_geom_torsion_atom_site_label_4
_geom_torsion
_geom_torsion_site_symmetry_1
_geom_torsion_site_symmetry_2
_geom_torsion_site_symmetry_3
_geom_torsion_site_symmetry_4
_geom_torsion_publ_flag
O1 C21 C20 C10 -4.46(15) . . . . ?
O1 C21 C20 C25 178.12(13) . . . . ?
O1 C21 C22 C23 -179.40(13) . . . . ?
N2 C17 C12 C11 -1.60(12) . . . . ?
N2 C17 C12 C13 178.01(11) . . . . ?
N2 C17 C16 C15 -179.59(16) . . . . ?
N2 C18 C11 C12 -0.32(12) . . . . ?
N2 C18 C11 C10 177.52(10) . . . . ?
N1 C6 C1 C8 -0.20(12) . . . . ?
N1 C6 C1 C2 -179.68(11) . . . . ?
N1 C6 C5 C4 179.43(16) . . . . ?
N1 C7 C8 C1 0.41(13) . . . . ?
N1 C7 C8 C10 -178.32(10) . . . . ?
C1 C8 C10 C11 174.01(14) . . . . ?
C1 C8 C10 C20 -61.26(14) . . . . ?
C1 C2 C3 C4 -0.39(16) . . . . ?
C1 C6 N1 C7 0.45(13) . . . . ?
C1 C6 N1 C9 179.22(11) . . . . ?
C1 C6 C5 C4 -0.02(16) . . . . ?
C17 N2 C18 C11 -0.69(12) . . . . ?
C17 C12 C11 C10 -176.66(10) . . . . ?
C17 C12 C11 C18 1.17(12) . . . . ?
C17 C12 C13 C14 2.06(15) . . . . ?
C17 C16 C15 C14 1.01(16) . . . . ?
C11 C12 C17 C16 178.29(11) . . . . ?
C11 C12 C13 C14 -178.46(17) . . . . ?
C11 C10 C20 C21 -84.66(12) . . . . ?
C11 C10 C20 C25 92.64(12) . . . . ?
C11 C10 C8 C7 -7.49(15) . . . . ?
C11 C18 N2 C19 178.90(11) . . . . ?
C20 C10 C11 C12 158.99(10) . . . . ?
C20 C10 C11 C18 -18.41(14) . . . . ?
C20 C10 C8 C7 117.24(12) . . . . ?
C20 C21 C22 C23 1.17(16) . . . . ?
C20 C25 C24 C23 0.30(17) . . . . ?
C12 C17 N2 C18 1.43(12) . . . . ?
C12 C17 N2 C19 -178.17(11) . . . . ?
C12 C17 C16 C15 0.54(15) . . . . ?
C12 C11 C10 C8 -75.28(14) . . . . ?
C12 C13 C14 C15 -0.58(16) . . . . ?
C8 C1 C2 C3 -179.00(16) . . . . ?
C8 C1 C6 C5 179.36(11) . . . . ?
C8 C7 N1 C6 -0.55(13) . . . . ?
C8 C7 N1 C9 -179.32(12) . . . . ?
C8 C10 C11 C18 107.32(12) . . . . ?
C8 C10 C20 C21 148.89(11) . . . . ?
C8 C10 C20 C25 -33.81(14) . . . . ?
C2 C1 C8 C7 179.25(17) . . . . ?
C2 C1 C8 C10 -1.97(19) . . . . ?
C2 C1 C6 C5 -0.12(16) . . . . ?
C2 C3 C4 C5 0.25(18) . . . . ?
C6 C1 C8 C7 -0.12(12) . . . . ?
C6 C1 C8 C10 178.65(10) . . . . ?
C6 C1 C2 C3 0.32(15) . . . . ?
C6 C5 C4 C3 -0.04(17) . . . . ?
C7 N1 C6 C5 -179.06(11) . . . . ?
C10 C11 C12 C13 3.81(18) . . . . ?
C10 C20 C21 C22 174.99(12) . . . . ?
C10 C20 C25 C24 -175.67(13) . . . . ?
C18 N2 C17 C16 -178.46(11) . . . . ?
C18 C11 C12 C13 -178.36(11) . . . . ?
C13 C12 C17 C16 -2.09(15) . . . . ?
C13 C14 C15 C16 -1.01(18) . . . . ?
C21 C20 C25 C24 1.71(15) . . . . ?
C21 C22 C23 C24 0.89(17) . . . . ?
C21 C22 C23 C26 -178.62(14) . . . . ?
C25 C20 C21 C22 -2.42(15) . . . . ?
C25 C24 C23 C22 -1.61(17) . . . . ?
C25 C24 C23 C26 177.90(14) . . . . ?
C16 C17 N2 C19 1.94(19) . . . . ?
C5 C6 N1 C9 -0.3(2) . . . . ?
